data_4033413
loop_
_publ_author_name
'Zhang, Meng-Juan'
'Tan, Da-Wei'
'Li, Hong-Xi'
'Young, David James'
'Wang, Hui-Fang'
'Li, Hai-Yan'
'Lang, Jian-Ping'

_publ_section_title
;
 Switchable Chemoselective Transfer Hydrogenations of Unsaturated
 Carbonyls Using Copper(I) N-Donor Thiolate Clusters.
;
_journal_issue 3
_journal_name_full 'The Journal of organic chemistry'
_journal_page_first 1204
_journal_page_last 1215
_journal_paper_doi 10.1021/acs.joc.7b02676
_journal_volume 83
_journal_year 2018
_chemical_formula_moiety 'C100 H70 Cl12 Cu6 N12 S6'
_chemical_formula_sum 'C100 H70 Cl12 Cu6 N12 S6'
_chemical_formula_weight 2438.68
_space_group_IT_number 2
_space_group_name_Hall '-P 1'
_space_group_name_H-M_alt 'P -1'
_symmetry_cell_setting triclinic
_symmetry_space_group_name_Hall '-P 1'
_symmetry_space_group_name_H-M 'P -1'
_atom_sites_solution_hydrogens geom
_atom_sites_solution_primary direct
_atom_sites_solution_secondary difmap
_audit_creation_method SHELXL-97
_cell_angle_alpha 115.333(2)
_cell_angle_beta 104.641(2)
_cell_angle_gamma 96.319(2)
_cell_formula_units_Z 1
_cell_length_a 12.8655(12)
_cell_length_b 14.1590(13)
_cell_length_c 16.1031(15)
_cell_measurement_reflns_used 9936
_cell_measurement_temperature 173(2)
_cell_measurement_theta_max 28.33
_cell_measurement_theta_min 2.27
_cell_volume 2484.1(4)
_computing_cell_refinement 'Bruker SAINT'
_computing_data_collection 'Bruker APEX2'
_computing_data_reduction 'Bruker SAINT'
_computing_molecular_graphics 'Bruker SHELXTL'
_computing_publication_material 'Bruker SHELXTL'
_computing_structure_refinement 'SHELXL-97 (Sheldrick, 1997)'
_computing_structure_solution 'SHELXS-97 (Sheldrick, 1990)'
_diffrn_ambient_temperature 173(2)
_diffrn_measured_fraction_theta_full 0.990
_diffrn_measured_fraction_theta_max 0.990
_diffrn_measurement_device_type 'Bruker APEX-II CCD'
_diffrn_measurement_method '\f and \w scans'
_diffrn_radiation_monochromator graphite
_diffrn_radiation_source 'fine-focus sealed tube'
_diffrn_radiation_type MoK\a
_diffrn_radiation_wavelength 0.71073
_diffrn_reflns_av_R_equivalents 0.0569
_diffrn_reflns_av_sigmaI/netI 0.0516
_diffrn_reflns_limit_h_max 17
_diffrn_reflns_limit_h_min -17
_diffrn_reflns_limit_k_max 18
_diffrn_reflns_limit_k_min -18
_diffrn_reflns_limit_l_max 21
_diffrn_reflns_limit_l_min -21
_diffrn_reflns_number 81964
_diffrn_reflns_theta_full 28.36
_diffrn_reflns_theta_max 28.36
_diffrn_reflns_theta_min 2.27
_diffrn_standards_decay_% 0
_diffrn_standards_interval_count 0
_diffrn_standards_interval_time 0
_diffrn_standards_number 0
_exptl_absorpt_coefficient_mu 1.765
_exptl_absorpt_correction_T_max 0.8433
_exptl_absorpt_correction_T_min 0.7192
_exptl_absorpt_correction_type multi-scan
_exptl_absorpt_process_details 'Jacobson, R. (1998) Private communication'
_exptl_crystal_colour yellow
_exptl_crystal_density_diffrn 1.630
_exptl_crystal_density_method 'not measured'
_exptl_crystal_description block
_exptl_crystal_F_000 1228
_exptl_crystal_size_max 0.20
_exptl_crystal_size_mid 0.10
_exptl_crystal_size_min 0.10
_refine_diff_density_max 1.543
_refine_diff_density_min -1.759
_refine_diff_density_rms 0.119
_refine_ls_extinction_method none
_refine_ls_goodness_of_fit_ref 1.100
_refine_ls_hydrogen_treatment constr
_refine_ls_matrix_type full
_refine_ls_number_parameters 619
_refine_ls_number_reflns 12291
_refine_ls_number_restraints 0
_refine_ls_restrained_S_all 1.100
_refine_ls_R_factor_all 0.0829
_refine_ls_R_factor_gt 0.0580
_refine_ls_shift/su_max 0.001
_refine_ls_shift/su_mean 0.000
_refine_ls_structure_factor_coef Fsqd
_refine_ls_weighting_details 'calc w=1/[\s^2^(Fo^2^)+(0.0000P)^2^+14.8191P] where P=(Fo^2^+2Fc^2^)/3'
_refine_ls_weighting_scheme calc
_refine_ls_wR_factor_gt 0.1170
_refine_ls_wR_factor_ref 0.1258
_reflns_number_gt 9276
_reflns_number_total 12291
_reflns_threshold_expression >2sigma(I)
_cod_data_source_file jo7b02676_si_002.cif
_cod_data_source_block 1h
_cod_depositor_comments 'Adding full bibliography for 4033412--4033414.cif.'
_cod_database_code 4033413

loop_
_symmetry_equiv_pos_as_xyz
'x, y, z'
'-x, -y, -z'

loop_
_atom_site_label
_atom_site_type_symbol
_atom_site_fract_x
_atom_site_fract_y
_atom_site_fract_z
_atom_site_U_iso_or_equiv
_atom_site_adp_type
_atom_site_occupancy
_atom_site_symmetry_multiplicity
_atom_site_calc_flag
_atom_site_refinement_flags
_atom_site_disorder_assembly
_atom_site_disorder_group
Cu1 Cu -0.00938(4) 0.33839(4) 0.94245(4) 0.01757(12) Uani 1 1 d . . .
Cu2 Cu 0.05800(4) 0.49495(4) 0.88333(4) 0.01660(11) Uani 1 1 d . . .
Cu3 Cu 0.15203(4) 0.52790(4) 1.10761(4) 0.01580(11) Uani 1 1 d . . .
S1 S 0.21367(8) 0.48776(8) 0.97910(7) 0.01416(19) Uani 1 1 d . . .
S2 S -0.04283(8) 0.33584(8) 1.07183(7) 0.01471(19) Uani 1 1 d . . .
S3 S -0.14773(8) 0.29977(8) 0.80960(7) 0.01406(19) Uani 1 1 d . . .
N1 N 0.1289(3) 0.2855(3) 0.9334(3) 0.0165(7) Uani 1 1 d . . .
N2 N 0.3052(3) 0.3215(3) 0.9181(2) 0.0157(7) Uani 1 1 d . . .
N3 N 0.1747(3) 0.4249(3) 1.1635(2) 0.0161(7) Uani 1 1 d . . .
N4 N 0.1016(3) 0.2610(3) 1.1601(3) 0.0173(7) Uani 1 1 d . . .
N5 N -0.0105(3) 0.3814(3) 0.7433(2) 0.0168(7) Uani 1 1 d . . .
N6 N -0.1193(3) 0.2022(3) 0.6382(2) 0.0168(7) Uani 1 1 d . . .
C1 C 0.2163(3) 0.3516(3) 0.9384(3) 0.0130(7) Uani 1 1 d . . .
C2 C 0.1446(3) 0.1914(3) 0.9282(3) 0.0170(8) Uani 1 1 d . . .
H2 H 0.0870 0.1454 0.9304 0.020 Uiso 1 1 calc R . .
C3 C 0.2396(3) 0.1576(3) 0.9196(3) 0.0143(8) Uani 1 1 d . . .
C4 C 0.3154(3) 0.2219(3) 0.9037(3) 0.0152(8) Uani 1 1 d . . .
C5 C 0.2550(3) 0.0618(3) 0.9327(3) 0.0182(8) Uani 1 1 d . . .
C6 C 0.1663(4) -0.0283(4) 0.8907(3) 0.0245(9) Uani 1 1 d . . .
H6 H 0.0984 -0.0321 0.8474 0.029 Uiso 1 1 calc R . .
C7 C 0.1771(5) -0.1127(4) 0.9121(4) 0.0307(11) Uani 1 1 d . . .
H7 H 0.1159 -0.1733 0.8845 0.037 Uiso 1 1 calc R . .
C8 C 0.2756(5) -0.1091(4) 0.9726(4) 0.0337(12) Uani 1 1 d . . .
H8 H 0.2825 -0.1671 0.9869 0.040 Uiso 1 1 calc R . .
C9 C 0.3646(4) -0.0211(4) 1.0130(4) 0.0331(11) Uani 1 1 d . . .
H9 H 0.4329 -0.0192 1.0546 0.040 Uiso 1 1 calc R . .
C10 C 0.3555(4) 0.0648(4) 0.9934(3) 0.0245(9) Uani 1 1 d . . .
H10 H 0.4172 0.1249 1.0211 0.029 Uiso 1 1 calc R . .
C11 C 0.4084(3) 0.1883(3) 0.8696(3) 0.0176(8) Uani 1 1 d . . .
C12 C 0.3973(4) 0.0803(4) 0.8062(3) 0.0244(9) Uani 1 1 d . . .
H12 H 0.3317 0.0274 0.7873 0.029 Uiso 1 1 calc R . .
C13 C 0.4831(4) 0.0505(4) 0.7708(4) 0.0326(11) Uani 1 1 d . . .
H13 H 0.4754 -0.0228 0.7268 0.039 Uiso 1 1 calc R . .
C14 C 0.5789(4) 0.1266(5) 0.7993(4) 0.0370(12) Uani 1 1 d . . .
H14 H 0.6378 0.1055 0.7759 0.044 Uiso 1 1 calc R . .
C15 C 0.5898(4) 0.2329(4) 0.8613(4) 0.0357(12) Uani 1 1 d . . .
H15 H 0.6560 0.2853 0.8806 0.043 Uiso 1 1 calc R . .
C16 C 0.5045(4) 0.2641(4) 0.8959(3) 0.0249(10) Uani 1 1 d . . .
H16 H 0.5119 0.3380 0.9380 0.030 Uiso 1 1 calc R . .
C17 C 0.0905(3) 0.3411(3) 1.1382(3) 0.0155(8) Uani 1 1 d . . .
C18 C 0.2754(4) 0.4256(3) 1.2140(3) 0.0186(8) Uani 1 1 d . . .
H18 H 0.3361 0.4835 1.2327 0.022 Uiso 1 1 calc R . .
C19 C 0.2958(3) 0.3460(4) 1.2406(3) 0.0191(8) Uani 1 1 d . . .
C20 C 0.2025(4) 0.2641(3) 1.2120(3) 0.0187(8) Uani 1 1 d . . .
C21 C 0.4126(4) 0.3526(4) 1.2914(3) 0.0218(9) Uani 1 1 d . . .
C22 C 0.4576(4) 0.2643(4) 1.2587(4) 0.0288(10) Uani 1 1 d . . .
H22 H 0.4117 0.1964 1.2075 0.035 Uiso 1 1 calc R . .
C23 C 0.5695(4) 0.2749(5) 1.3007(4) 0.0351(12) Uani 1 1 d . . .
H23 H 0.6001 0.2144 1.2776 0.042 Uiso 1 1 calc R . .
C24 C 0.6366(4) 0.3729(5) 1.3759(4) 0.0375(13) Uani 1 1 d . . .
H24 H 0.7132 0.3799 1.4043 0.045 Uiso 1 1 calc R . .
C25 C 0.5923(4) 0.4599(5) 1.4094(4) 0.0352(12) Uani 1 1 d . . .
H25 H 0.6383 0.5272 1.4615 0.042 Uiso 1 1 calc R . .
C26 C 0.4808(4) 0.4506(4) 1.3678(4) 0.0281(10) Uani 1 1 d . . .
H26 H 0.4507 0.5114 1.3915 0.034 Uiso 1 1 calc R . .
C27 C 0.2057(4) 0.1751(4) 1.2383(3) 0.0215(9) Uani 1 1 d . . .
C28 C 0.1588(4) 0.0687(4) 1.1670(4) 0.0270(10) Uani 1 1 d . . .
H28 H 0.1265 0.0521 1.1008 0.032 Uiso 1 1 calc R . .
C29 C 0.1592(4) -0.0136(4) 1.1923(4) 0.0355(12) Uani 1 1 d . . .
H29 H 0.1292 -0.0866 1.1432 0.043 Uiso 1 1 calc R . .
C30 C 0.2032(4) 0.0103(4) 1.2886(4) 0.0353(13) Uani 1 1 d . . .
H30 H 0.2018 -0.0460 1.3059 0.042 Uiso 1 1 calc R . .
C31 C 0.2489(5) 0.1160(5) 1.3596(4) 0.0406(13) Uani 1 1 d . . .
H31 H 0.2786 0.1326 1.4260 0.049 Uiso 1 1 calc R . .
C32 C 0.2520(4) 0.1985(4) 1.3345(4) 0.0314(11) Uani 1 1 d . . .
H32 H 0.2858 0.2711 1.3835 0.038 Uiso 1 1 calc R . .
C33 C -0.0863(3) 0.2935(3) 0.7222(3) 0.0148(8) Uani 1 1 d . . .
C34 C 0.0133(4) 0.3827(3) 0.6673(3) 0.0195(9) Uani 1 1 d . . .
H34 H 0.0616 0.4458 0.6784 0.023 Uiso 1 1 calc R . .
C35 C -0.0285(3) 0.2973(3) 0.5739(3) 0.0177(8) Uani 1 1 d . . .
C36 C -0.0859(3) 0.2008(3) 0.5645(3) 0.0173(8) Uani 1 1 d . . .
C37 C -0.0175(4) 0.3144(4) 0.4914(3) 0.0214(9) Uani 1 1 d . . .
C38 C 0.0783(4) 0.3770(4) 0.4987(4) 0.0307(11) Uani 1 1 d . . .
H38 H 0.1415 0.4055 0.5559 0.037 Uiso 1 1 calc R . .
C39 C 0.0826(5) 0.3987(5) 0.4225(4) 0.0383(13) Uani 1 1 d . . .
H39 H 0.1490 0.4406 0.4274 0.046 Uiso 1 1 calc R . .
C40 C -0.0100(5) 0.3590(5) 0.3399(4) 0.0395(14) Uani 1 1 d . . .
H40 H -0.0077 0.3745 0.2884 0.047 Uiso 1 1 calc R . .
C41 C -0.1057(5) 0.2969(4) 0.3325(3) 0.0341(12) Uani 1 1 d . . .
H41 H -0.1692 0.2696 0.2758 0.041 Uiso 1 1 calc R . .
C42 C -0.1097(4) 0.2742(4) 0.4078(3) 0.0262(10) Uani 1 1 d . . .
H42 H -0.1758 0.2310 0.4020 0.031 Uiso 1 1 calc R . .
C43 C -0.1110(4) 0.0930(3) 0.4803(3) 0.0184(8) Uani 1 1 d . . .
C44 C -0.0399(4) 0.0670(4) 0.4253(3) 0.0231(9) Uani 1 1 d . . .
H44 H 0.0214 0.1212 0.4382 0.028 Uiso 1 1 calc R . .
C45 C -0.0584(4) -0.0378(4) 0.3521(3) 0.0273(10) Uani 1 1 d . . .
H45 H -0.0095 -0.0552 0.3155 0.033 Uiso 1 1 calc R . .
C46 C -0.1477(4) -0.1166(4) 0.3326(3) 0.0308(11) Uani 1 1 d . . .
H46 H -0.1599 -0.1883 0.2829 0.037 Uiso 1 1 calc R . .
C47 C -0.2196(4) -0.0917(4) 0.3853(3) 0.0311(11) Uani 1 1 d . . .
H47 H -0.2818 -0.1460 0.3708 0.037 Uiso 1 1 calc R . .
C48 C -0.2014(4) 0.0120(4) 0.4588(3) 0.0243(9) Uani 1 1 d . . .
H48 H -0.2507 0.0283 0.4952 0.029 Uiso 1 1 calc R . .
C49 C 0.6395(4) 0.5044(5) 0.1717(4) 0.0348(12) Uani 1 1 d . . .
H49 H 0.6607 0.5230 0.1240 0.042 Uiso 1 1 calc R . .
C50 C 0.6134(7) 0.2298(7) 0.5930(5) 0.084(3) Uani 1 1 d . . .
H50 H 0.6578 0.1946 0.6264 0.100 Uiso 1 1 calc R A 1
Cl1 Cl 0.52265(19) 0.28531(16) 0.65052(16) 0.0744(6) Uani 1 1 d . B .
Cl2 Cl 0.7141(2) 0.3552(2) 0.5945(2) 0.0364(6) Uiso 0.50 1 d P B 1
Cl3 Cl 0.5627(4) 0.1489(4) 0.4684(4) 0.0925(14) Uiso 0.50 1 d P B 1
Cl2A Cl 0.6255(5) 0.2545(5) 0.5149(5) 0.0436(13) Uiso 0.25 1 d P B 2
Cl3A Cl 0.5330(5) 0.0712(5) 0.5318(5) 0.0477(14) Uiso 0.25 1 d P . 2
Cl2B Cl 0.6682(6) 0.3005(6) 0.5571(5) 0.0472(14) Uiso 0.25 1 d P B 3
Cl3B Cl 0.5340(8) 0.0903(8) 0.4990(7) 0.076(2) Uiso 0.25 1 d P B 3
Cl4 Cl 0.69420(19) 0.39628(14) 0.17045(14) 0.0665(5) Uani 1 1 d . . .
Cl5 Cl 0.49575(13) 0.47324(18) 0.13718(13) 0.0756(7) Uani 1 1 d . . .
Cl6 Cl 0.69829(13) 0.61737(13) 0.28712(12) 0.0517(4) Uani 1 1 d . . .

loop_
_atom_site_aniso_label
_atom_site_aniso_U_11
_atom_site_aniso_U_22
_atom_site_aniso_U_33
_atom_site_aniso_U_23
_atom_site_aniso_U_13
_atom_site_aniso_U_12
Cu1 0.0144(2) 0.0264(3) 0.0181(3) 0.0142(2) 0.0074(2) 0.0082(2)
Cu2 0.0170(3) 0.0144(2) 0.0171(2) 0.0069(2) 0.0045(2) 0.0043(2)
Cu3 0.0205(3) 0.0138(2) 0.0183(2) 0.0093(2) 0.0107(2) 0.0062(2)
S1 0.0168(5) 0.0129(4) 0.0160(5) 0.0079(4) 0.0079(4) 0.0053(4)
S2 0.0149(5) 0.0153(5) 0.0180(5) 0.0108(4) 0.0065(4) 0.0040(4)
S3 0.0162(5) 0.0140(4) 0.0137(4) 0.0071(4) 0.0067(4) 0.0038(4)
N1 0.0157(17) 0.0171(17) 0.0201(18) 0.0091(15) 0.0091(14) 0.0075(14)
N2 0.0155(17) 0.0155(17) 0.0192(17) 0.0094(14) 0.0084(14) 0.0047(13)
N3 0.0185(17) 0.0171(17) 0.0181(17) 0.0113(15) 0.0084(14) 0.0072(14)
N4 0.0210(18) 0.0191(17) 0.0194(17) 0.0141(15) 0.0088(15) 0.0066(14)
N5 0.0179(17) 0.0182(17) 0.0160(17) 0.0083(14) 0.0072(14) 0.0061(14)
N6 0.0201(18) 0.0171(17) 0.0146(17) 0.0072(14) 0.0074(14) 0.0071(14)
C1 0.0172(19) 0.0124(18) 0.0108(18) 0.0065(15) 0.0050(15) 0.0036(15)
C2 0.015(2) 0.0156(19) 0.021(2) 0.0088(17) 0.0069(16) 0.0017(16)
C3 0.0162(19) 0.0131(18) 0.0126(18) 0.0048(15) 0.0048(15) 0.0056(15)
C4 0.016(2) 0.0137(19) 0.0149(19) 0.0055(16) 0.0052(16) 0.0064(15)
C5 0.020(2) 0.018(2) 0.022(2) 0.0115(18) 0.0113(17) 0.0077(17)
C6 0.027(2) 0.018(2) 0.029(2) 0.0121(19) 0.010(2) 0.0038(18)
C7 0.045(3) 0.016(2) 0.032(3) 0.012(2) 0.017(2) 0.004(2)
C8 0.049(3) 0.026(3) 0.044(3) 0.025(2) 0.023(3) 0.017(2)
C9 0.033(3) 0.042(3) 0.041(3) 0.029(3) 0.017(2) 0.022(2)
C10 0.019(2) 0.027(2) 0.031(2) 0.016(2) 0.0088(19) 0.0067(18)
C11 0.017(2) 0.021(2) 0.020(2) 0.0106(17) 0.0091(17) 0.0090(17)
C12 0.029(2) 0.020(2) 0.026(2) 0.0095(19) 0.013(2) 0.0087(19)
C13 0.044(3) 0.027(3) 0.038(3) 0.016(2) 0.025(2) 0.023(2)
C14 0.033(3) 0.047(3) 0.048(3) 0.026(3) 0.029(3) 0.022(3)
C15 0.022(2) 0.038(3) 0.047(3) 0.016(3) 0.019(2) 0.006(2)
C16 0.019(2) 0.024(2) 0.031(3) 0.010(2) 0.0129(19) 0.0075(18)
C17 0.019(2) 0.0155(19) 0.0163(19) 0.0094(16) 0.0084(16) 0.0054(16)
C18 0.021(2) 0.019(2) 0.019(2) 0.0117(18) 0.0073(17) 0.0058(17)
C19 0.018(2) 0.024(2) 0.022(2) 0.0164(19) 0.0071(17) 0.0090(17)
C20 0.020(2) 0.021(2) 0.020(2) 0.0124(18) 0.0080(17) 0.0091(17)
C21 0.022(2) 0.031(2) 0.023(2) 0.020(2) 0.0096(18) 0.0103(19)
C22 0.027(2) 0.030(3) 0.035(3) 0.018(2) 0.013(2) 0.010(2)
C23 0.030(3) 0.041(3) 0.048(3) 0.029(3) 0.018(2) 0.018(2)
C24 0.021(2) 0.057(4) 0.048(3) 0.035(3) 0.011(2) 0.014(2)
C25 0.025(3) 0.043(3) 0.035(3) 0.020(3) 0.004(2) 0.005(2)
C26 0.027(2) 0.030(3) 0.029(3) 0.017(2) 0.007(2) 0.008(2)
C27 0.023(2) 0.024(2) 0.026(2) 0.0164(19) 0.0110(19) 0.0116(18)
C28 0.021(2) 0.024(2) 0.037(3) 0.017(2) 0.005(2) 0.0072(19)
C29 0.027(3) 0.023(2) 0.061(4) 0.026(3) 0.011(3) 0.007(2)
C30 0.037(3) 0.037(3) 0.064(4) 0.043(3) 0.027(3) 0.021(2)
C31 0.054(4) 0.049(3) 0.045(3) 0.037(3) 0.025(3) 0.025(3)
C32 0.042(3) 0.029(3) 0.034(3) 0.021(2) 0.015(2) 0.013(2)
C33 0.016(2) 0.0165(19) 0.0141(19) 0.0085(16) 0.0054(16) 0.0055(16)
C34 0.024(2) 0.020(2) 0.020(2) 0.0107(18) 0.0107(18) 0.0059(17)
C35 0.019(2) 0.021(2) 0.016(2) 0.0089(17) 0.0096(17) 0.0067(17)
C36 0.019(2) 0.020(2) 0.0116(18) 0.0056(16) 0.0050(16) 0.0080(17)
C37 0.031(2) 0.023(2) 0.018(2) 0.0113(18) 0.0135(19) 0.0150(19)
C38 0.039(3) 0.036(3) 0.024(2) 0.018(2) 0.017(2) 0.010(2)
C39 0.050(3) 0.047(3) 0.039(3) 0.029(3) 0.030(3) 0.018(3)
C40 0.073(4) 0.048(3) 0.030(3) 0.031(3) 0.037(3) 0.038(3)
C41 0.051(3) 0.046(3) 0.017(2) 0.019(2) 0.017(2) 0.027(3)
C42 0.037(3) 0.031(2) 0.018(2) 0.014(2) 0.014(2) 0.016(2)
C43 0.022(2) 0.021(2) 0.0112(18) 0.0065(17) 0.0043(16) 0.0081(17)
C44 0.025(2) 0.026(2) 0.021(2) 0.0113(19) 0.0089(18) 0.0094(19)
C45 0.036(3) 0.030(3) 0.016(2) 0.0073(19) 0.012(2) 0.017(2)
C46 0.042(3) 0.021(2) 0.018(2) 0.0031(19) 0.003(2) 0.010(2)
C47 0.031(3) 0.025(2) 0.021(2) 0.002(2) 0.001(2) 0.002(2)
C48 0.023(2) 0.024(2) 0.022(2) 0.0073(19) 0.0074(18) 0.0056(19)
C49 0.032(3) 0.047(3) 0.036(3) 0.024(3) 0.021(2) 0.010(2)
C50 0.077(6) 0.099(6) 0.039(4) 0.004(4) -0.001(4) 0.059(5)
Cl1 0.0867(15) 0.0567(11) 0.0783(13) 0.0208(10) 0.0444(12) 0.0196(10)
Cl4 0.1078(16) 0.0501(10) 0.0659(11) 0.0387(9) 0.0408(11) 0.0340(10)
Cl5 0.0295(8) 0.1042(15) 0.0456(9) -0.0024(10) 0.0161(7) -0.0072(9)
Cl6 0.0416(8) 0.0421(8) 0.0534(9) 0.0154(7) 0.0037(7) 0.0033(7)

loop_
_atom_type_symbol
_atom_type_description
_atom_type_scat_dispersion_real
_atom_type_scat_dispersion_imag
_atom_type_scat_source
C C 0.0033 0.0016 'International Tables Vol C Tables 4.2.6.8 and 6.1.1.4'
H H 0.0000 0.0000 'International Tables Vol C Tables 4.2.6.8 and 6.1.1.4'
Cu Cu 0.3201 1.2651 'International Tables Vol C Tables 4.2.6.8 and 6.1.1.4'
N N 0.0061 0.0033 'International Tables Vol C Tables 4.2.6.8 and 6.1.1.4'
S S 0.1246 0.1234 'International Tables Vol C Tables 4.2.6.8 and 6.1.1.4'
Cl Cl 0.1484 0.1585 'International Tables Vol C Tables 4.2.6.8 and 6.1.1.4'

loop_
_geom_angle_atom_site_label_1
_geom_angle_atom_site_label_2
_geom_angle_atom_site_label_3
_geom_angle
_geom_angle_site_symmetry_1
_geom_angle_site_symmetry_3
N1 Cu1 S3 121.08(10) . .
N1 Cu1 S2 107.43(10) . .
S3 Cu1 S2 120.79(4) . .
N1 Cu1 Cu2 90.47(10) . .
S3 Cu1 Cu2 75.40(3) . .
S2 Cu1 Cu2 138.68(4) . .
N1 Cu1 Cu3 81.75(10) . .
S3 Cu1 Cu3 138.24(3) . .
S2 Cu1 Cu3 76.45(3) . .
Cu2 Cu1 Cu3 69.54(2) . .
N1 Cu1 Cu3 144.85(10) . 2_567
S3 Cu1 Cu3 48.24(3) . 2_567
S2 Cu1 Cu3 104.65(3) . 2_567
Cu2 Cu1 Cu3 55.380(17) . 2_567
Cu3 Cu1 Cu3 92.23(2) . 2_567
N5 Cu2 S2 120.16(10) . 2_567
N5 Cu2 S1 120.58(10) . .
S2 Cu2 S1 112.19(4) 2_567 .
N5 Cu2 Cu3 86.39(10) . 2_567
S2 Cu2 Cu3 80.45(3) 2_567 2_567
S1 Cu2 Cu3 129.72(3) . 2_567
N5 Cu2 Cu1 89.51(10) . .
S2 Cu2 Cu1 132.40(3) 2_567 .
S1 Cu2 Cu1 73.90(3) . .
Cu3 Cu2 Cu1 64.056(18) 2_567 .
N3 Cu3 S3 125.80(10) . 2_567
N3 Cu3 S1 112.45(10) . .
S3 Cu3 S1 115.85(4) 2_567 .
N3 Cu3 Cu2 87.82(10) . 2_567
S3 Cu3 Cu2 78.48(3) 2_567 2_567
S1 Cu3 Cu2 131.27(4) . 2_567
N3 Cu3 Cu1 83.10(10) . .
S3 Cu3 Cu1 133.28(3) 2_567 .
S1 Cu3 Cu1 73.18(3) . .
Cu2 Cu3 Cu1 65.649(19) 2_567 .
N3 Cu3 Cu1 147.97(10) . 2_567
S3 Cu3 Cu1 47.52(3) 2_567 2_567
S1 Cu3 Cu1 93.90(3) . 2_567
Cu2 Cu3 Cu1 60.564(18) 2_567 2_567
Cu1 Cu3 Cu1 87.77(2) . 2_567
C1 S1 Cu2 108.35(14) . .
C1 S1 Cu3 103.51(13) . .
Cu2 S1 Cu3 94.37(4) . .
C17 S2 Cu2 108.08(14) . 2_567
C17 S2 Cu1 99.63(13) . .
Cu2 S2 Cu1 86.24(4) 2_567 .
C33 S3 Cu1 105.92(14) . .
C33 S3 Cu3 106.47(14) . 2_567
Cu1 S3 Cu3 84.24(4) . 2_567
C2 N1 C1 115.8(3) . .
C2 N1 Cu1 125.8(3) . .
C1 N1 Cu1 118.3(3) . .
C1 N2 C4 118.0(3) . .
C18 N3 C17 116.4(3) . .
C18 N3 Cu3 122.3(3) . .
C17 N3 Cu3 120.5(3) . .
C17 N4 C20 118.2(4) . .
C34 N5 C33 115.7(4) . .
C34 N5 Cu2 126.3(3) . .
C33 N5 Cu2 118.0(3) . .
C33 N6 C36 118.5(4) . .
N2 C1 N1 124.4(4) . .
N2 C1 S1 118.6(3) . .
N1 C1 S1 116.9(3) . .
N1 C2 C3 123.7(4) . .
N1 C2 H2 118.2 . .
C3 C2 H2 118.2 . .
C2 C3 C4 115.5(4) . .
C2 C3 C5 118.0(4) . .
C4 C3 C5 126.4(4) . .
N2 C4 C3 120.2(4) . .
N2 C4 C11 115.2(3) . .
C3 C4 C11 124.5(4) . .
C6 C5 C10 119.4(4) . .
C6 C5 C3 120.1(4) . .
C10 C5 C3 120.2(4) . .
C7 C6 C5 120.1(4) . .
C7 C6 H6 120.0 . .
C5 C6 H6 120.0 . .
C8 C7 C6 120.4(5) . .
C8 C7 H7 119.8 . .
C6 C7 H7 119.8 . .
C7 C8 C9 120.0(4) . .
C7 C8 H8 120.0 . .
C9 C8 H8 120.0 . .
C8 C9 C10 120.7(5) . .
C8 C9 H9 119.7 . .
C10 C9 H9 119.7 . .
C9 C10 C5 119.4(4) . .
C9 C10 H10 120.3 . .
C5 C10 H10 120.3 . .
C16 C11 C12 119.4(4) . .
C16 C11 C4 120.5(4) . .
C12 C11 C4 120.0(4) . .
C13 C12 C11 119.5(4) . .
C13 C12 H12 120.2 . .
C11 C12 H12 120.2 . .
C14 C13 C12 120.3(5) . .
C14 C13 H13 119.8 . .
C12 C13 H13 119.8 . .
C15 C14 C13 120.2(5) . .
C15 C14 H14 119.9 . .
C13 C14 H14 119.9 . .
C14 C15 C16 120.1(5) . .
C14 C15 H15 119.9 . .
C16 C15 H15 119.9 . .
C11 C16 C15 120.4(4) . .
C11 C16 H16 119.8 . .
C15 C16 H16 119.8 . .
N4 C17 N3 124.5(4) . .
N4 C17 S2 117.1(3) . .
N3 C17 S2 118.4(3) . .
N3 C18 C19 123.5(4) . .
N3 C18 H18 118.2 . .
C19 C18 H18 118.2 . .
C18 C19 C20 115.3(4) . .
C18 C19 C21 118.3(4) . .
C20 C19 C21 126.4(4) . .
N4 C20 C19 122.0(4) . .
N4 C20 C27 114.5(4) . .
C19 C20 C27 123.5(4) . .
C22 C21 C26 119.0(4) . .
C22 C21 C19 120.9(4) . .
C26 C21 C19 119.8(4) . .
C23 C22 C21 120.1(5) . .
C23 C22 H22 120.0 . .
C21 C22 H22 120.0 . .
C24 C23 C22 120.4(5) . .
C24 C23 H23 119.8 . .
C22 C23 H23 119.8 . .
C25 C24 C23 119.8(5) . .
C25 C24 H24 120.1 . .
C23 C24 H24 120.1 . .
C24 C25 C26 120.4(5) . .
C24 C25 H25 119.8 . .
C26 C25 H25 119.8 . .
C25 C26 C21 120.3(5) . .
C25 C26 H26 119.9 . .
C21 C26 H26 119.9 . .
C32 C27 C28 119.6(4) . .
C32 C27 C20 120.2(4) . .
C28 C27 C20 120.1(4) . .
C27 C28 C29 119.9(5) . .
C27 C28 H28 120.1 . .
C29 C28 H28 120.1 . .
C30 C29 C28 120.3(5) . .
C30 C29 H29 119.9 . .
C28 C29 H29 119.9 . .
C31 C30 C29 119.9(4) . .
C31 C30 H30 120.1 . .
C29 C30 H30 120.1 . .
C30 C31 C32 120.2(5) . .
C30 C31 H31 119.9 . .
C32 C31 H31 119.9 . .
C27 C32 C31 120.1(5) . .
C27 C32 H32 119.9 . .
C31 C32 H32 119.9 . .
N6 C33 N5 124.2(4) . .
N6 C33 S3 117.5(3) . .
N5 C33 S3 118.3(3) . .
N5 C34 C35 123.6(4) . .
N5 C34 H34 118.2 . .
C35 C34 H34 118.2 . .
C34 C35 C36 115.6(4) . .
C34 C35 C37 119.3(4) . .
C36 C35 C37 124.9(4) . .
N6 C36 C35 119.8(4) . .
N6 C36 C43 114.8(4) . .
C35 C36 C43 125.3(4) . .
C38 C37 C42 119.2(4) . .
C38 C37 C35 121.9(4) . .
C42 C37 C35 118.7(4) . .
C37 C38 C39 120.4(5) . .
C37 C38 H38 119.8 . .
C39 C38 H38 119.8 . .
C40 C39 C38 120.0(5) . .
C40 C39 H39 120.0 . .
C38 C39 H39 120.0 . .
C41 C40 C39 119.8(4) . .
C41 C40 H40 120.1 . .
C39 C40 H40 120.1 . .
C40 C41 C42 120.3(5) . .
C40 C41 H41 119.8 . .
C42 C41 H41 119.8 . .
C37 C42 C41 120.4(5) . .
C37 C42 H42 119.8 . .
C41 C42 H42 119.8 . .
C48 C43 C44 118.6(4) . .
C48 C43 C36 120.3(4) . .
C44 C43 C36 120.9(4) . .
C45 C44 C43 120.4(4) . .
C45 C44 H44 119.8 . .
C43 C44 H44 119.8 . .
C46 C45 C44 120.0(4) . .
C46 C45 H45 120.0 . .
C44 C45 H45 120.0 . .
C45 C46 C47 120.2(4) . .
C45 C46 H46 119.9 . .
C47 C46 H46 119.9 . .
C48 C47 C46 120.2(5) . .
C48 C47 H47 119.9 . .
C46 C47 H47 119.9 . .
C47 C48 C43 120.5(4) . .
C47 C48 H48 119.7 . .
C43 C48 H48 119.7 . .
Cl5 C49 Cl4 112.7(3) . .
Cl5 C49 Cl6 110.6(3) . .
Cl4 C49 Cl6 110.0(3) . .
Cl5 C49 H49 107.8 . .
Cl4 C49 H49 107.8 . .
Cl6 C49 H49 107.8 . .
Cl2A C50 Cl2B 28.1(3) . .
Cl2A C50 Cl3 50.6(4) . .
Cl2B C50 Cl3 78.0(5) . .
Cl2A C50 Cl1 117.2(5) . .
Cl2B C50 Cl1 113.1(6) . .
Cl3 C50 Cl1 118.1(5) . .
Cl2A C50 Cl3B 89.5(5) . .
Cl2B C50 Cl3B 116.5(6) . .
Cl3 C50 Cl3B 39.0(4) . .
Cl1 C50 Cl3B 105.2(6) . .
Cl2A C50 Cl3A 109.0(5) . .
Cl2B C50 Cl3A 135.1(6) . .
Cl3 C50 Cl3A 58.6(4) . .
Cl1 C50 Cl3A 98.1(5) . .
Cl3B C50 Cl3A 19.7(3) . .
Cl2A C50 Cl2 47.3(4) . .
Cl2B C50 Cl2 19.3(3) . .
Cl3 C50 Cl2 97.1(5) . .
Cl1 C50 Cl2 106.1(4) . .
Cl3B C50 Cl2 135.0(6) . .
Cl3A C50 Cl2 152.1(5) . .
Cl2A C50 H50 130.7 . .
Cl2B C50 H50 121.2 . .
Cl3 C50 H50 111.5 . .
Cl1 C50 H50 111.5 . .
Cl3B C50 H50 85.5 . .
Cl3A C50 H50 70.7 . .
Cl2 C50 H50 111.5 . .
Cl3A Cl3A C50 174.5(7) 2_656 .

loop_
_geom_bond_atom_site_label_1
_geom_bond_atom_site_label_2
_geom_bond_distance
_geom_bond_site_symmetry_2
Cu1 N1 2.019(3) .
Cu1 S3 2.2144(11) .
Cu1 S2 2.2454(11) .
Cu1 Cu2 2.8934(7) .
Cu1 Cu3 2.9087(8) .
Cu1 Cu3 2.9875(7) 2_567
Cu2 N5 2.006(3) .
Cu2 S2 2.2346(11) 2_567
Cu2 S1 2.2400(11) .
Cu2 Cu3 2.7340(8) 2_567
Cu3 N3 2.027(3) .
Cu3 S3 2.2399(11) 2_567
Cu3 S1 2.2708(11) .
Cu3 Cu2 2.7340(8) 2_567
Cu3 Cu1 2.9875(7) 2_567
S1 C1 1.758(4) .
S2 C17 1.752(4) .
S2 Cu2 2.2346(11) 2_567
S3 C33 1.757(4) .
S3 Cu3 2.2399(11) 2_567
N1 C2 1.340(5) .
N1 C1 1.344(5) .
N2 C1 1.332(5) .
N2 C4 1.355(5) .
N3 C18 1.339(5) .
N3 C17 1.352(5) .
N4 C17 1.335(5) .
N4 C20 1.340(5) .
N5 C34 1.342(5) .
N5 C33 1.348(5) .
N6 C33 1.331(5) .
N6 C36 1.353(5) .
C2 C3 1.378(6) .
C2 H2 0.9500 .
C3 C4 1.406(6) .
C3 C5 1.485(5) .
C4 C11 1.482(5) .
C5 C6 1.392(6) .
C5 C10 1.394(6) .
C6 C7 1.388(6) .
C6 H6 0.9500 .
C7 C8 1.370(7) .
C7 H7 0.9500 .
C8 C9 1.379(7) .
C8 H8 0.9500 .
C9 C10 1.391(6) .
C9 H9 0.9500 .
C10 H10 0.9500 .
C11 C16 1.382(6) .
C11 C12 1.394(6) .
C12 C13 1.390(6) .
C12 H12 0.9500 .
C13 C14 1.375(8) .
C13 H13 0.9500 .
C14 C15 1.371(8) .
C14 H14 0.9500 .
C15 C16 1.383(6) .
C15 H15 0.9500 .
C16 H16 0.9500 .
C18 C19 1.395(5) .
C18 H18 0.9500 .
C19 C20 1.398(6) .
C19 C21 1.491(6) .
C20 C27 1.492(6) .
C21 C22 1.387(6) .
C21 C26 1.390(7) .
C22 C23 1.387(7) .
C22 H22 0.9500 .
C23 C24 1.380(8) .
C23 H23 0.9500 .
C24 C25 1.370(8) .
C24 H24 0.9500 .
C25 C26 1.386(7) .
C25 H25 0.9500 .
C26 H26 0.9500 .
C27 C32 1.384(6) .
C27 C28 1.386(7) .
C28 C29 1.391(6) .
C28 H28 0.9500 .
C29 C30 1.380(8) .
C29 H29 0.9500 .
C30 C31 1.376(8) .
C30 H30 0.9500 .
C31 C32 1.390(7) .
C31 H31 0.9500 .
C32 H32 0.9500 .
C34 C35 1.380(6) .
C34 H34 0.9500 .
C35 C36 1.406(6) .
C35 C37 1.486(6) .
C36 C43 1.474(6) .
C37 C38 1.385(7) .
C37 C42 1.390(6) .
C38 C39 1.399(6) .
C38 H38 0.9500 .
C39 C40 1.385(8) .
C39 H39 0.9500 .
C40 C41 1.378(8) .
C40 H40 0.9500 .
C41 C42 1.392(6) .
C41 H41 0.9500 .
C42 H42 0.9500 .
C43 C48 1.398(6) .
C43 C44 1.400(6) .
C44 C45 1.390(6) .
C44 H44 0.9500 .
C45 C46 1.379(7) .
C45 H45 0.9500 .
C46 C47 1.382(7) .
C46 H46 0.9500 .
C47 C48 1.382(6) .
C47 H47 0.9500 .
C48 H48 0.9500 .
C49 Cl5 1.736(5) .
C49 Cl4 1.748(6) .
C49 Cl6 1.750(6) .
C49 H49 1.0000 .
C50 Cl2A 1.479(11) .
C50 Cl2B 1.543(12) .
C50 Cl3 1.723(9) .
C50 Cl1 1.723(8) .
C50 Cl3B 1.858(13) .
C50 Cl3A 2.041(12) .
C50 Cl2 2.067(11) .
C50 H50 1.0000 .
Cl3A Cl3A 1.803(13) 2_656

loop_
_geom_torsion_atom_site_label_1
_geom_torsion_atom_site_label_2
_geom_torsion_atom_site_label_3
_geom_torsion_atom_site_label_4
_geom_torsion
_geom_torsion_site_symmetry_1
_geom_torsion_site_symmetry_4
N1 Cu1 Cu2 N5 84.84(14) . .
S3 Cu1 Cu2 N5 -37.25(10) . .
S2 Cu1 Cu2 N5 -157.58(11) . .
Cu3 Cu1 Cu2 N5 165.85(10) . .
Cu3 Cu1 Cu2 N5 -86.22(10) 2_567 .
N1 Cu1 Cu2 S2 -142.89(11) . 2_567
S3 Cu1 Cu2 S2 95.01(5) . 2_567
S2 Cu1 Cu2 S2 -25.31(9) . 2_567
Cu3 Cu1 Cu2 S2 -61.89(5) . 2_567
Cu3 Cu1 Cu2 S2 46.05(5) 2_567 2_567
N1 Cu1 Cu2 S1 -37.30(10) . .
S3 Cu1 Cu2 S1 -159.39(4) . .
S2 Cu1 Cu2 S1 80.29(6) . .
Cu3 Cu1 Cu2 S1 43.71(3) . .
Cu3 Cu1 Cu2 S1 151.64(3) 2_567 .
N1 Cu1 Cu2 Cu3 171.06(10) . 2_567
S3 Cu1 Cu2 Cu3 48.97(3) . 2_567
S2 Cu1 Cu2 Cu3 -71.36(5) . 2_567
Cu3 Cu1 Cu2 Cu3 -107.93(2) . 2_567
N1 Cu1 Cu3 N3 -65.56(14) . .
S3 Cu1 Cu3 N3 166.07(11) . .
S2 Cu1 Cu3 N3 44.70(10) . .
Cu2 Cu1 Cu3 N3 -159.17(10) . .
Cu3 Cu1 Cu3 N3 149.24(10) 2_567 .
N1 Cu1 Cu3 S3 160.38(11) . 2_567
S3 Cu1 Cu3 S3 32.01(8) . 2_567
S2 Cu1 Cu3 S3 -89.36(5) . 2_567
Cu2 Cu1 Cu3 S3 66.77(4) . 2_567
Cu3 Cu1 Cu3 S3 15.18(4) 2_567 2_567
N1 Cu1 Cu3 S1 50.45(10) . .
S3 Cu1 Cu3 S1 -77.92(6) . .
S2 Cu1 Cu3 S1 160.71(4) . .
Cu2 Cu1 Cu3 S1 -43.17(3) . .
Cu3 Cu1 Cu3 S1 -94.75(3) 2_567 .
N1 Cu1 Cu3 Cu2 -156.28(10) . 2_567
S3 Cu1 Cu3 Cu2 75.35(5) . 2_567
S2 Cu1 Cu3 Cu2 -46.02(3) . 2_567
Cu2 Cu1 Cu3 Cu2 110.103(19) . 2_567
Cu3 Cu1 Cu3 Cu2 58.517(17) 2_567 2_567
N1 Cu1 Cu3 Cu1 145.20(10) . 2_567
S3 Cu1 Cu3 Cu1 16.83(5) . 2_567
S2 Cu1 Cu3 Cu1 -104.54(3) . 2_567
Cu2 Cu1 Cu3 Cu1 51.586(15) . 2_567
Cu3 Cu1 Cu3 Cu1 0.0 2_567 2_567
N5 Cu2 S1 C1 -30.06(18) . .
S2 Cu2 S1 C1 179.33(14) 2_567 .
Cu3 Cu2 S1 C1 83.25(14) 2_567 .
Cu1 Cu2 S1 C1 49.52(13) . .
N5 Cu2 S1 Cu3 -135.86(12) . .
S2 Cu2 S1 Cu3 73.53(5) 2_567 .
Cu3 Cu2 S1 Cu3 -22.55(6) 2_567 .
Cu1 Cu2 S1 Cu3 -56.27(3) . .
N3 Cu3 S1 C1 20.97(18) . .
S3 Cu3 S1 C1 175.58(14) 2_567 .
Cu2 Cu3 S1 C1 -86.96(14) 2_567 .
Cu1 Cu3 S1 C1 -53.92(14) . .
Cu1 Cu3 S1 C1 -140.41(14) 2_567 .
N3 Cu3 S1 Cu2 131.04(11) . .
S3 Cu3 S1 Cu2 -74.36(5) 2_567 .
Cu2 Cu3 S1 Cu2 23.10(6) 2_567 .
Cu1 Cu3 S1 Cu2 56.14(3) . .
Cu1 Cu3 S1 Cu2 -30.34(3) 2_567 .
N1 Cu1 S2 C17 22.45(18) . .
S3 Cu1 S2 C17 167.22(14) . .
Cu2 Cu1 S2 C17 -89.28(14) . .
Cu3 Cu1 S2 C17 -54.22(14) . .
Cu3 Cu1 S2 C17 -142.98(14) 2_567 .
N1 Cu1 S2 Cu2 130.17(11) . 2_567
S3 Cu1 S2 Cu2 -85.05(5) . 2_567
Cu2 Cu1 S2 Cu2 18.44(7) . 2_567
Cu3 Cu1 S2 Cu2 53.50(3) . 2_567
Cu3 Cu1 S2 Cu2 -35.26(4) 2_567 2_567
N1 Cu1 S3 C33 -32.36(18) . .
S2 Cu1 S3 C33 -172.37(14) . .
Cu2 Cu1 S3 C33 49.19(14) . .
Cu3 Cu1 S3 C33 82.69(15) . .
Cu3 Cu1 S3 C33 105.52(14) 2_567 .
N1 Cu1 S3 Cu3 -137.87(12) . 2_567
S2 Cu1 S3 Cu3 82.11(5) . 2_567
Cu2 Cu1 S3 Cu3 -56.32(3) . 2_567
Cu3 Cu1 S3 Cu3 -22.82(6) . 2_567
S3 Cu1 N1 C2 -89.2(3) . .
S2 Cu1 N1 C2 55.4(4) . .
Cu2 Cu1 N1 C2 -162.4(3) . .
Cu3 Cu1 N1 C2 128.3(3) . .
Cu3 Cu1 N1 C2 -149.6(3) 2_567 .
S3 Cu1 N1 C1 94.7(3) . .
S2 Cu1 N1 C1 -120.6(3) . .
Cu2 Cu1 N1 C1 21.6(3) . .
Cu3 Cu1 N1 C1 -47.7(3) . .
Cu3 Cu1 N1 C1 34.4(4) 2_567 .
S3 Cu3 N3 C18 -80.3(3) 2_567 .
S1 Cu3 N3 C18 71.3(3) . .
Cu2 Cu3 N3 C18 -154.4(3) 2_567 .
Cu1 Cu3 N3 C18 139.9(3) . .
Cu1 Cu3 N3 C18 -145.6(3) 2_567 .
S3 Cu3 N3 C17 110.3(3) 2_567 .
S1 Cu3 N3 C17 -98.1(3) . .
Cu2 Cu3 N3 C17 36.2(3) 2_567 .
Cu1 Cu3 N3 C17 -29.5(3) . .
Cu1 Cu3 N3 C17 45.0(4) 2_567 .
S2 Cu2 N5 C34 60.0(4) 2_567 .
S1 Cu2 N5 C34 -88.3(3) . .
Cu3 Cu2 N5 C34 136.8(3) 2_567 .
Cu1 Cu2 N5 C34 -159.2(3) . .
S2 Cu2 N5 C33 -121.5(3) 2_567 .
S1 Cu2 N5 C33 90.2(3) . .
Cu3 Cu2 N5 C33 -44.7(3) 2_567 .
Cu1 Cu2 N5 C33 19.3(3) . .
C4 N2 C1 N1 -8.9(6) . .
C4 N2 C1 S1 168.4(3) . .
C2 N1 C1 N2 14.7(6) . .
Cu1 N1 C1 N2 -168.9(3) . .
C2 N1 C1 S1 -162.7(3) . .
Cu1 N1 C1 S1 13.8(4) . .
Cu2 S1 C1 N2 126.4(3) . .
Cu3 S1 C1 N2 -134.3(3) . .
Cu2 S1 C1 N1 -56.1(3) . .
Cu3 S1 C1 N1 43.3(3) . .
C1 N1 C2 C3 -5.5(6) . .
Cu1 N1 C2 C3 178.3(3) . .
N1 C2 C3 C4 -8.0(6) . .
N1 C2 C3 C5 169.0(4) . .
C1 N2 C4 C3 -6.3(6) . .
C1 N2 C4 C11 172.7(3) . .
C2 C3 C4 N2 14.0(6) . .
C5 C3 C4 N2 -162.8(4) . .
C2 C3 C4 C11 -164.9(4) . .
C5 C3 C4 C11 18.3(6) . .
C2 C3 C5 C6 42.8(6) . .
C4 C3 C5 C6 -140.5(4) . .
C2 C3 C5 C10 -132.0(4) . .
C4 C3 C5 C10 44.8(6) . .
C10 C5 C6 C7 2.3(7) . .
C3 C5 C6 C7 -172.6(4) . .
C5 C6 C7 C8 -1.5(7) . .
C6 C7 C8 C9 0.2(8) . .
C7 C8 C9 C10 0.4(8) . .
C8 C9 C10 C5 0.4(7) . .
C6 C5 C10 C9 -1.7(7) . .
C3 C5 C10 C9 173.1(4) . .
N2 C4 C11 C16 30.4(6) . .
C3 C4 C11 C16 -150.7(4) . .
N2 C4 C11 C12 -146.2(4) . .
C3 C4 C11 C12 32.7(6) . .
C16 C11 C12 C13 0.2(7) . .
C4 C11 C12 C13 176.9(4) . .
C11 C12 C13 C14 1.1(7) . .
C12 C13 C14 C15 -1.3(8) . .
C13 C14 C15 C16 0.2(9) . .
C12 C11 C16 C15 -1.3(7) . .
C4 C11 C16 C15 -177.9(4) . .
C14 C15 C16 C11 1.1(8) . .
C20 N4 C17 N3 1.0(6) . .
C20 N4 C17 S2 -179.1(3) . .
C18 N3 C17 N4 0.1(6) . .
Cu3 N3 C17 N4 170.1(3) . .
C18 N3 C17 S2 -179.8(3) . .
Cu3 N3 C17 S2 -9.8(4) . .
Cu2 S2 C17 N4 148.3(3) 2_567 .
Cu1 S2 C17 N4 -122.5(3) . .
Cu2 S2 C17 N3 -31.7(3) 2_567 .
Cu1 S2 C17 N3 57.5(3) . .
C17 N3 C18 C19 -0.1(6) . .
Cu3 N3 C18 C19 -169.9(3) . .
N3 C18 C19 C20 -0.9(6) . .
N3 C18 C19 C21 176.3(4) . .
C17 N4 C20 C19 -2.1(6) . .
C17 N4 C20 C27 176.4(4) . .
C18 C19 C20 N4 2.1(6) . .
C21 C19 C20 N4 -174.9(4) . .
C18 C19 C20 C27 -176.3(4) . .
C21 C19 C20 C27 6.7(7) . .
C18 C19 C21 C22 -129.0(5) . .
C20 C19 C21 C22 47.9(6) . .
C18 C19 C21 C26 45.7(6) . .
C20 C19 C21 C26 -137.4(5) . .
C26 C21 C22 C23 -1.2(7) . .
C19 C21 C22 C23 173.5(4) . .
C21 C22 C23 C24 0.6(8) . .
C22 C23 C24 C25 0.3(8) . .
C23 C24 C25 C26 -0.6(8) . .
C24 C25 C26 C21 0.0(8) . .
C22 C21 C26 C25 0.9(7) . .
C19 C21 C26 C25 -173.8(4) . .
N4 C20 C27 C32 -126.4(5) . .
C19 C20 C27 C32 52.1(6) . .
N4 C20 C27 C28 51.4(6) . .
C19 C20 C27 C28 -130.1(5) . .
C32 C27 C28 C29 -0.4(7) . .
C20 C27 C28 C29 -178.2(4) . .
C27 C28 C29 C30 1.9(7) . .
C28 C29 C30 C31 -1.4(8) . .
C29 C30 C31 C32 -0.6(8) . .
C28 C27 C32 C31 -1.6(7) . .
C20 C27 C32 C31 176.2(5) . .
C30 C31 C32 C27 2.1(8) . .
C36 N6 C33 N5 -8.6(6) . .
C36 N6 C33 S3 170.2(3) . .
C34 N5 C33 N6 14.7(6) . .
Cu2 N5 C33 N6 -164.0(3) . .
C34 N5 C33 S3 -164.2(3) . .
Cu2 N5 C33 S3 17.2(4) . .
Cu1 S3 C33 N6 122.9(3) . .
Cu3 S3 C33 N6 -148.5(3) 2_567 .
Cu1 S3 C33 N5 -58.2(3) . .
Cu3 S3 C33 N5 30.4(3) 2_567 .
C33 N5 C34 C35 -5.2(6) . .
Cu2 N5 C34 C35 173.3(3) . .
N5 C34 C35 C36 -9.0(6) . .
N5 C34 C35 C37 166.9(4) . .
C33 N6 C36 C35 -7.1(6) . .
C33 N6 C36 C43 170.7(4) . .
C34 C35 C36 N6 15.2(6) . .
C37 C35 C36 N6 -160.4(4) . .
C34 C35 C36 C43 -162.4(4) . .
C37 C35 C36 C43 22.0(7) . .
C34 C35 C37 C38 40.5(6) . .
C36 C35 C37 C38 -144.1(5) . .
C34 C35 C37 C42 -133.6(4) . .
C36 C35 C37 C42 41.9(6) . .
C42 C37 C38 C39 -0.7(7) . .
C35 C37 C38 C39 -174.7(4) . .
C37 C38 C39 C40 1.2(8) . .
C38 C39 C40 C41 -0.9(8) . .
C39 C40 C41 C42 0.1(8) . .
C38 C37 C42 C41 -0.1(7) . .
C35 C37 C42 C41 174.1(4) . .
C40 C41 C42 C37 0.4(7) . .
N6 C36 C43 C48 27.6(6) . .
C35 C36 C43 C48 -154.7(4) . .
N6 C36 C43 C44 -146.9(4) . .
C35 C36 C43 C44 30.8(6) . .
C48 C43 C44 C45 -0.9(6) . .
C36 C43 C44 C45 173.7(4) . .
C43 C44 C45 C46 0.5(7) . .
C44 C45 C46 C47 0.5(7) . .
C45 C46 C47 C48 -1.1(7) . .
C46 C47 C48 C43 0.7(7) . .
C44 C43 C48 C47 0.3(7) . .
C36 C43 C48 C47 -174.4(4) . .
Cl2A C50 Cl3A Cl3A 25(7) . 2_656
Cl2B C50 Cl3A Cl3A 13(7) . 2_656
Cl3 C50 Cl3A Cl3A 30(7) . 2_656
Cl1 C50 Cl3A Cl3A 148(7) . 2_656
Cl3B C50 Cl3A Cl3A 35(6) . 2_656
Cl2 C50 Cl3A Cl3A -2(7) . 2_656
